data_4123314
loop_
_publ_author_name
'Du, Zhi-Jun'
'Guan, Jing'
'Wu, Guo-Jie'
'Xu, Peng'
'Gao, Lian-Xun'
'Han, Fu-She'

_publ_section_title
;
 Pd(II)-Catalyzed Enantioselective Synthesis of P-Stereogenic
 Phosphinamides via Desymmetric C-H Arylation.
;
_journal_issue 2
_journal_name_full 'Journal of the American Chemical Society'
_journal_page_first 632
_journal_page_last 635
_journal_paper_doi 10.1021/ja512029x
_journal_volume 137
_journal_year 2015
_chemical_absolute_configuration ad
_chemical_formula_sum 'C28 H21 F4 N2 O3 P'
_chemical_formula_weight 540.44
_chemical_name_systematic
; 
 ? 
;
_space_group_IT_number 19
_symmetry_cell_setting orthorhombic
_symmetry_space_group_name_Hall 'P 2ac 2ab'
_symmetry_space_group_name_H-M 'P 21 21 21'
_atom_sites_solution_hydrogens geom
_atom_sites_solution_primary direct
_atom_sites_solution_secondary difmap
_audit_creation_method SHELXL-97
_cell_angle_alpha 90.00
_cell_angle_beta 90.00
_cell_angle_gamma 90.00
_cell_formula_units_Z 4
_cell_length_a 10.0503(2)
_cell_length_b 13.3666(3)
_cell_length_c 18.3455(4)
_cell_measurement_temperature 150(2)
_cell_volume 2464.50(9)
_computing_structure_refinement 'SHELXL-97 (Sheldrick, 2008)'
_computing_structure_solution 'SHELXS-97 (Sheldrick, 2008)'
_diffrn_ambient_temperature 150(2)
_diffrn_measured_fraction_theta_full 0.993
_diffrn_measured_fraction_theta_max 0.994
_diffrn_radiation_monochromator graphite
_diffrn_radiation_source 'fine-focus sealed tube'
_diffrn_radiation_type CuK\a
_diffrn_radiation_wavelength 1.54178
_diffrn_reflns_av_R_equivalents 0.0425
_diffrn_reflns_av_sigmaI/netI 0.0329
_diffrn_reflns_limit_h_max 12
_diffrn_reflns_limit_h_min -11
_diffrn_reflns_limit_k_max 16
_diffrn_reflns_limit_k_min -13
_diffrn_reflns_limit_l_max 21
_diffrn_reflns_limit_l_min -21
_diffrn_reflns_number 23520
_diffrn_reflns_theta_full 72.29
_diffrn_reflns_theta_max 72.29
_diffrn_reflns_theta_min 4.09
_exptl_absorpt_coefficient_mu 1.568
_exptl_absorpt_correction_type none
_exptl_crystal_colour Colorless
_exptl_crystal_density_diffrn 1.457
_exptl_crystal_density_method 'not measured'
_exptl_crystal_description Block
_exptl_crystal_F_000 1112
_exptl_crystal_size_max 0.3
_exptl_crystal_size_mid 0.2
_exptl_crystal_size_min 0.15
_refine_diff_density_max 0.170
_refine_diff_density_min -0.297
_refine_diff_density_rms 0.050
_refine_ls_abs_structure_details 'Flack H D (1983), Acta Cryst. A39, 876-881'
_refine_ls_abs_structure_Flack 0.029(17)
_refine_ls_extinction_method none
_refine_ls_goodness_of_fit_ref 1.051
_refine_ls_hydrogen_treatment mixed
_refine_ls_matrix_type full
_refine_ls_number_parameters 394
_refine_ls_number_reflns 4791
_refine_ls_number_restraints 0
_refine_ls_restrained_S_all 1.051
_refine_ls_R_factor_all 0.0374
_refine_ls_R_factor_gt 0.0322
_refine_ls_shift/su_max 0.000
_refine_ls_shift/su_mean 0.000
_refine_ls_structure_factor_coef Fsqd
_refine_ls_weighting_details 'calc w=1/[\s^2^(Fo^2^)+(0.0329P)^2^+0.6550P] where P=(Fo^2^+2Fc^2^)/3'
_refine_ls_weighting_scheme calc
_refine_ls_wR_factor_gt 0.0715
_refine_ls_wR_factor_ref 0.0738
_reflns_number_gt 4412
_reflns_number_total 4791
_reflns_threshold_expression >2sigma(I)
_cod_data_source_file ja512029x_si_002.cif
_cod_data_source_block 9k
_cod_depositor_comments
;
The following automatic conversions were performed:

'_symmetry_cell_setting' value 'Orthorhombic' changed to
'orthorhombic' according to
/home/saulius/struct/COD-crude-data--automatic-downloads/rss-feeds/ACS/lib/dictionaries/cif_core.dic
dictionary named 'cif_core.dic' version 2.4.2 from 2011-04-26.

Automatic conversion script
Id: cif_fix_values 2935 2014-11-11 08:27:57Z andrius 

 Adding full bibliography for 4123314.cif.
;
_cod_original_sg_symbol_H-M P2(1)2(1)2(1)
_cod_database_code 4123314

loop_
_symmetry_equiv_pos_as_xyz
'x, y, z'
'-x+1/2, -y, z+1/2'
'-x, y+1/2, -z+1/2'
'x+1/2, -y+1/2, -z'

loop_
_atom_site_label
_atom_site_type_symbol
_atom_site_fract_x
_atom_site_fract_y
_atom_site_fract_z
_atom_site_U_iso_or_equiv
_atom_site_adp_type
_atom_site_occupancy
_atom_site_symmetry_multiplicity
_atom_site_calc_flag
_atom_site_refinement_flags
P1 P 0.06262(4) 0.83687(3) 0.01139(2) 0.01728(10) Uani 1 1 d .
C1 C 0.01472(18) 0.64407(13) -0.02037(10) 0.0201(4) Uani 1 1 d .
C2 C 0.0772(2) 0.62675(14) -0.08677(11) 0.0249(4) Uani 1 1 d .
C3 C 0.1261(2) 0.53430(17) -0.10438(12) 0.0316(5) Uani 1 1 d .
C4 C 0.1130(2) 0.45355(16) -0.05768(13) 0.0322(5) Uani 1 1 d .
C5 C 0.0471(2) 0.46952(14) 0.00764(12) 0.0299(5) Uani 1 1 d .
C6 C 0.0003(2) 0.56246(15) 0.02628(10) 0.0232(4) Uani 1 1 d .
C7 C 0.1607(3) 0.35662(18) -0.07774(15) 0.0429(6) Uani 1 1 d .
C8 C 0.0736(2) 0.85231(13) 0.10865(9) 0.0207(4) Uani 1 1 d .
C9 C -0.0376(2) 0.84407(17) 0.15346(11) 0.0291(4) Uani 1 1 d .
C10 C -0.0236(3) 0.86038(17) 0.22772(12) 0.0393(6) Uani 1 1 d .
C11 C 0.0994(3) 0.88371(18) 0.25751(12) 0.0411(6) Uani 1 1 d .
C12 C 0.2096(2) 0.89171(16) 0.21283(11) 0.0320(5) Uani 1 1 d .
C13 C 0.1975(2) 0.87555(14) 0.13799(11) 0.0246(4) Uani 1 1 d .
C14 C 0.3497(4) 0.9432(2) 0.31134(14) 0.0625(9) Uani 1 1 d .
H16 H 0.3284 0.8852 0.3419 0.075 Uiso 1 1 calc R
H17 H 0.2893 0.9984 0.3233 0.075 Uiso 1 1 calc R
H18 H 0.4417 0.9640 0.3204 0.075 Uiso 1 1 calc R
C15 C -0.03333(18) 0.93998(14) -0.02581(9) 0.0192(4) Uani 1 1 d .
C16 C -0.12176(19) 0.91705(15) -0.08270(11) 0.0222(4) Uani 1 1 d .
C17 C -0.1929(2) 0.99223(15) -0.11711(10) 0.0257(4) Uani 1 1 d .
C18 C -0.1783(2) 1.09065(16) -0.09421(12) 0.0302(5) Uani 1 1 d .
C19 C -0.0920(2) 1.11296(16) -0.03835(11) 0.0281(4) Uani 1 1 d .
C20 C -0.01696(18) 1.03907(14) -0.00337(10) 0.0215(4) Uani 1 1 d .
C21 C 0.0765(2) 1.07373(13) 0.05522(10) 0.0219(4) Uani 1 1 d .
C22 C 0.0308(2) 1.09463(17) 0.12491(12) 0.0311(5) Uani 1 1 d .
C23 C 0.1156(2) 1.13050(17) 0.17823(12) 0.0345(5) Uani 1 1 d .
C24 C 0.2488(2) 1.14911(15) 0.16307(11) 0.0297(5) Uani 1 1 d .
C25 C 0.2920(2) 1.13137(16) 0.09294(12) 0.0318(5) Uani 1 1 d .
C26 C 0.2091(2) 1.09303(16) 0.03953(12) 0.0289(5) Uani 1 1 d .
C27 C 0.3426(3) 1.18696(18) 0.22109(14) 0.0440(6) Uani 1 1 d .
H19 H 0.4105 1.1361 0.2310 0.053 Uiso 1 1 calc R
H20 H 0.2925 1.2008 0.2658 0.053 Uiso 1 1 calc R
H21 H 0.3856 1.2485 0.2042 0.053 Uiso 1 1 calc R
C28 C -0.2901(3) 0.87892(17) -0.20229(12) 0.0389(6) Uani 1 1 d .
H13 H -0.2021 0.8558 -0.2180 0.047 Uiso 1 1 calc R
H14 H -0.3508 0.8793 -0.2441 0.047 Uiso 1 1 calc R
H15 H -0.3246 0.8338 -0.1647 0.047 Uiso 1 1 calc R
F1 F -0.06022(12) 0.57521(9) 0.09067(6) 0.0301(3) Uani 1 1 d .
F2 F 0.02695(14) 0.39230(9) 0.05338(8) 0.0416(3) Uani 1 1 d .
F3 F 0.18310(15) 0.52009(10) -0.16984(7) 0.0459(4) Uani 1 1 d .
F4 F 0.08492(13) 0.70019(9) -0.13613(6) 0.0347(3) Uani 1 1 d .
H1 H -0.127(2) 0.8488(17) -0.0991(11) 0.027(6) Uiso 1 1 d .
H2 H -0.231(2) 1.1405(17) -0.1163(11) 0.024(5) Uiso 1 1 d .
H3 H -0.081(2) 1.1822(18) -0.0224(12) 0.035(6) Uiso 1 1 d .
H4 H -0.058(3) 1.0781(19) 0.1356(13) 0.044(7) Uiso 1 1 d .
H5 H 0.241(2) 1.0843(17) -0.0096(13) 0.031(6) Uiso 1 1 d .
H6 H 0.381(3) 1.1452(19) 0.0831(13) 0.041(7) Uiso 1 1 d .
H7 H 0.083(3) 1.1413(18) 0.2267(14) 0.045(7) Uiso 1 1 d .
H8 H 0.276(3) 0.8795(18) 0.1055(12) 0.032(6) Uiso 1 1 d .
H9 H 0.105(3) 0.894(2) 0.3158(15) 0.052(8) Uiso 1 1 d .
H10 H -0.103(3) 0.8543(18) 0.2608(14) 0.044(7) Uiso 1 1 d .
H11 H -0.122(2) 0.8271(17) 0.1329(12) 0.031(6) Uiso 1 1 d .
H12 H -0.111(3) 0.7367(17) 0.0134(12) 0.025(6) Uiso 1 1 d .
N1 N -0.03678(16) 0.73783(11) -0.00312(9) 0.0196(3) Uani 1 1 d .
N2 N 0.1984(3) 0.27959(17) -0.09583(15) 0.0590(6) Uani 1 1 d .
O1 O -0.27951(16) 0.97745(11) -0.17341(8) 0.0349(4) Uani 1 1 d .
O2 O 0.33434(18) 0.91680(13) 0.23568(9) 0.0451(4) Uani 1 1 d .
O3 O 0.19491(12) 0.82126(10) -0.02246(7) 0.0227(3) Uani 1 1 d .

loop_
_atom_site_aniso_label
_atom_site_aniso_U_11
_atom_site_aniso_U_22
_atom_site_aniso_U_33
_atom_site_aniso_U_23
_atom_site_aniso_U_13
_atom_site_aniso_U_12
P1 0.0138(2) 0.0190(2) 0.0190(2) 0.00083(18) -0.00085(17) 0.00042(19)
C1 0.0141(8) 0.0208(9) 0.0254(9) -0.0004(8) -0.0034(7) -0.0026(7)
C2 0.0263(10) 0.0227(9) 0.0257(9) 0.0007(8) 0.0005(8) -0.0058(8)
C3 0.0282(11) 0.0352(12) 0.0316(12) -0.0109(9) 0.0074(9) -0.0055(9)
C4 0.0262(11) 0.0207(10) 0.0496(13) -0.0088(9) 0.0021(10) -0.0013(9)
C5 0.0268(11) 0.0227(10) 0.0404(11) 0.0048(9) -0.0001(9) -0.0022(8)
C6 0.0192(10) 0.0253(10) 0.0251(10) 0.0010(8) -0.0002(8) -0.0006(8)
C7 0.0336(12) 0.0317(13) 0.0636(16) -0.0108(12) 0.0037(11) -0.0049(10)
C8 0.0235(9) 0.0189(9) 0.0197(8) 0.0008(7) -0.0019(8) 0.0014(8)
C9 0.0285(11) 0.0316(11) 0.0273(10) 0.0000(9) 0.0038(8) -0.0032(10)
C10 0.0521(15) 0.0376(13) 0.0282(11) -0.0027(10) 0.0131(11) -0.0093(11)
C11 0.0667(18) 0.0343(12) 0.0223(11) -0.0005(9) -0.0012(10) -0.0121(12)
C12 0.0424(13) 0.0243(10) 0.0293(11) 0.0021(8) -0.0143(10) -0.0043(10)
C13 0.0262(10) 0.0215(9) 0.0261(10) 0.0009(8) -0.0051(8) 0.0021(8)
C14 0.097(3) 0.0507(16) 0.0404(15) 0.0103(12) -0.0417(15) -0.0277(17)
C15 0.0155(9) 0.0218(9) 0.0202(9) 0.0030(7) 0.0013(7) 0.0022(7)
C16 0.0209(10) 0.0232(10) 0.0224(9) 0.0029(8) -0.0004(8) -0.0016(8)
C17 0.0211(10) 0.0307(11) 0.0253(10) 0.0092(8) -0.0024(8) -0.0019(9)
C18 0.0288(12) 0.0253(10) 0.0364(12) 0.0101(9) -0.0048(9) 0.0043(9)
C19 0.0284(11) 0.0231(10) 0.0328(11) 0.0034(8) -0.0007(8) 0.0013(9)
C20 0.0186(9) 0.0227(9) 0.0232(9) 0.0020(7) 0.0023(8) -0.0001(7)
C21 0.0237(10) 0.0151(8) 0.0271(9) 0.0001(7) -0.0012(8) 0.0004(8)
C22 0.0230(11) 0.0381(12) 0.0322(11) -0.0071(9) 0.0042(8) -0.0007(9)
C23 0.0361(12) 0.0379(13) 0.0296(11) -0.0125(10) -0.0013(9) 0.0027(10)
C24 0.0336(11) 0.0198(10) 0.0358(11) -0.0033(9) -0.0094(9) -0.0010(9)
C25 0.0224(11) 0.0304(11) 0.0427(12) 0.0004(9) -0.0029(9) -0.0061(9)
C26 0.0270(11) 0.0293(11) 0.0302(11) -0.0008(9) 0.0020(9) -0.0031(9)
C27 0.0489(15) 0.0363(13) 0.0468(14) -0.0031(11) -0.0204(12) -0.0045(11)
C28 0.0436(14) 0.0385(13) 0.0347(12) 0.0075(10) -0.0192(10) -0.0133(12)
F1 0.0316(7) 0.0334(6) 0.0252(5) 0.0065(5) 0.0048(5) 0.0016(5)
F2 0.0421(8) 0.0240(6) 0.0586(8) 0.0136(6) 0.0030(6) -0.0008(6)
F3 0.0500(9) 0.0462(8) 0.0416(7) -0.0192(6) 0.0206(6) -0.0062(7)
F4 0.0452(8) 0.0341(6) 0.0248(6) 0.0049(5) 0.0050(5) -0.0065(6)
N1 0.0128(8) 0.0201(8) 0.0259(8) -0.0008(6) 0.0009(6) 0.0004(6)
N2 0.0536(15) 0.0340(12) 0.0895(18) -0.0218(12) 0.0049(14) 0.0018(11)
O1 0.0359(9) 0.0329(8) 0.0358(8) 0.0105(7) -0.0176(7) -0.0032(7)
O2 0.0496(11) 0.0442(9) 0.0414(9) -0.0007(8) -0.0269(8) -0.0081(8)
O3 0.0149(6) 0.0268(7) 0.0264(7) -0.0006(5) 0.0011(5) 0.0003(6)

loop_
_atom_type_symbol
_atom_type_description
_atom_type_scat_dispersion_real
_atom_type_scat_dispersion_imag
_atom_type_scat_source
C C 0.0181 0.0091 'International Tables Vol C Tables 4.2.6.8 and 6.1.1.4'
H H 0.0000 0.0000 'International Tables Vol C Tables 4.2.6.8 and 6.1.1.4'
N N 0.0311 0.0180 'International Tables Vol C Tables 4.2.6.8 and 6.1.1.4'
O O 0.0492 0.0322 'International Tables Vol C Tables 4.2.6.8 and 6.1.1.4'
F F 0.0727 0.0534 'International Tables Vol C Tables 4.2.6.8 and 6.1.1.4'
P P 0.2955 0.4335 'International Tables Vol C Tables 4.2.6.8 and 6.1.1.4'

loop_
_geom_angle_atom_site_label_1
_geom_angle_atom_site_label_2
_geom_angle_atom_site_label_3
_geom_angle
O3 P1 N1 110.86(8)
O3 P1 C8 112.11(8)
N1 P1 C8 106.51(9)
O3 P1 C15 115.21(8)
N1 P1 C15 102.87(8)
C8 P1 C15 108.56(8)
C2 C1 N1 121.13(17)
C2 C1 C6 117.04(17)
N1 C1 C6 121.75(17)
F4 C2 C3 118.81(18)
F4 C2 C1 119.81(17)
C3 C2 C1 121.31(18)
F3 C3 C2 119.4(2)
F3 C3 C4 118.9(2)
C2 C3 C4 121.57(19)
C3 C4 C5 117.44(19)
C3 C4 C7 121.0(2)
C5 C4 C7 121.5(2)
F2 C5 C6 119.18(18)
F2 C5 C4 119.55(18)
C6 C5 C4 121.27(19)
F1 C6 C5 119.39(17)
F1 C6 C1 119.28(17)
C5 C6 C1 121.33(18)
N2 C7 C4 178.1(3)
C9 C8 C13 120.50(17)
C9 C8 P1 121.83(15)
C13 C8 P1 117.65(15)
C10 C9 C8 119.1(2)
C10 C9 H11 120.9(14)
C8 C9 H11 120.0(14)
C9 C10 C11 120.8(2)
C9 C10 H10 120.1(15)
C11 C10 H10 119.1(14)
C12 C11 C10 119.86(19)
C12 C11 H9 122.3(15)
C10 C11 H9 117.8(15)
O2 C12 C11 125.0(2)
O2 C12 C13 114.8(2)
C11 C12 C13 120.2(2)
C8 C13 C12 119.5(2)
C8 C13 H8 119.5(14)
C12 C13 H8 120.9(14)
O2 C14 H16 109.5
O2 C14 H17 109.5
H16 C14 H17 109.5
O2 C14 H18 109.5
H16 C14 H18 109.5
H17 C14 H18 109.5
C20 C15 C16 120.03(17)
C20 C15 P1 123.14(14)
C16 C15 P1 116.73(14)
C17 C16 C15 120.45(19)
C17 C16 H1 121.3(13)
C15 C16 H1 118.1(13)
O1 C17 C16 124.67(19)
O1 C17 C18 115.69(18)
C16 C17 C18 119.64(19)
C19 C18 C17 119.84(19)
C19 C18 H2 121.3(13)
C17 C18 H2 118.8(13)
C18 C19 C20 121.92(19)
C18 C19 H3 120.0(14)
C20 C19 H3 118.1(14)
C15 C20 C19 118.10(17)
C15 C20 C21 125.27(17)
C19 C20 C21 116.63(17)
C26 C21 C22 118.16(19)
C26 C21 C20 120.67(17)
C22 C21 C20 120.99(19)
C23 C22 C21 121.2(2)
C23 C22 H4 121.2(15)
C21 C22 H4 117.4(15)
C22 C23 C24 120.9(2)
C22 C23 H7 119.8(16)
C24 C23 H7 119.2(16)
C25 C24 C23 117.3(2)
C25 C24 C27 121.3(2)
C23 C24 C27 121.4(2)
C24 C25 C26 122.3(2)
C24 C25 H6 116.7(15)
C26 C25 H6 121.0(15)
C25 C26 C21 120.0(2)
C25 C26 H5 120.5(14)
C21 C26 H5 119.4(14)
C24 C27 H19 109.5
C24 C27 H20 109.5
H19 C27 H20 109.5
C24 C27 H21 109.5
H19 C27 H21 109.5
H20 C27 H21 109.5
O1 C28 H13 109.5
O1 C28 H14 109.5
H13 C28 H14 109.5
O1 C28 H15 109.5
H13 C28 H15 109.5
H14 C28 H15 109.5
C1 N1 P1 121.62(13)
C1 N1 H12 114.4(16)
P1 N1 H12 120.4(16)
C17 O1 C28 117.59(16)
C12 O2 C14 117.0(2)

loop_
_geom_bond_atom_site_label_1
_geom_bond_atom_site_label_2
_geom_bond_distance
P1 O3 1.4821(13)
P1 N1 1.6797(16)
P1 C8 1.7994(17)
P1 C15 1.8153(18)
C1 C2 1.390(3)
C1 N1 1.392(2)
C1 C6 1.394(3)
C2 F4 1.338(2)
C2 C3 1.369(3)
C3 F3 1.344(2)
C3 C4 1.384(3)
C4 C5 1.386(3)
C4 C7 1.430(3)
C5 F2 1.346(2)
C5 C6 1.372(3)
C6 F1 1.340(2)
C7 N2 1.146(3)
C8 C9 1.392(3)
C8 C13 1.392(3)
C9 C10 1.387(3)
C9 H11 0.96(2)
C10 C11 1.387(4)
C10 H10 1.00(3)
C11 C12 1.382(3)
C11 H9 1.08(3)
C12 O2 1.364(3)
C12 C13 1.395(3)
C13 H8 0.99(2)
C14 O2 1.440(3)
C14 H16 0.9800
C14 H17 0.9800
C14 H18 0.9800
C15 C20 1.397(3)
C15 C16 1.405(3)
C16 C17 1.386(3)
C16 H1 0.96(2)
C17 O1 1.365(2)
C17 C18 1.389(3)
C18 C19 1.375(3)
C18 H2 0.94(2)
C19 C20 1.399(3)
C19 H3 0.98(2)
C20 C21 1.501(3)
C21 C26 1.387(3)
C21 C22 1.387(3)
C22 C23 1.383(3)
C22 H4 0.94(3)
C23 C24 1.391(3)
C23 H7 0.96(3)
C24 C25 1.378(3)
C24 C27 1.509(3)
C25 C26 1.385(3)
C25 H6 0.94(3)
C26 H5 0.96(2)
C27 H19 0.9800
C27 H20 0.9800
C27 H21 0.9800
C28 O1 1.424(3)
C28 H13 0.9800
C28 H14 0.9800
C28 H15 0.9800
N1 H12 0.81(2)
